data_7133394
loop_
_publ_author_name
'Potempa, Kinga'
'Paliwoda, Damian'
'Jarzembska, Katarzyna N.'
'Kami&#x144;ski, Rados&#x142;aw'
'Kr&#xf3;wczy&#x144;ski, Adam'
'Borowski, Patryk'
'Hanfland, Michael'

_publ_section_title
;
 Pressure-induced single-crystal-to-single-crystal nitrite ligand
 isomerisation accompanied by a piezochromic effect.
;
_journal_issue 69
_journal_name_full 'Chemical communications (Cambridge, England)'
_journal_page_first 9194
_journal_page_last 9197
_journal_paper_doi 10.1039/d4cc02898h
_journal_volume 60
_journal_year 2024
_chemical_formula_moiety 'C15 H16 N6 Ni O4'
_chemical_formula_sum 'C15 H16 N6 Ni O4'
_chemical_formula_weight 403.05
_space_group_crystal_system monoclinic
_space_group_IT_number 9
_space_group_name_Hall 'C -2yc'
_space_group_name_H-M_alt 'C 1 c 1'
_atom_sites_solution_hydrogens geom
_audit_creation_date 2024-04-19
_audit_creation_method
;
Olex2 1.5
(compiled 2024.02.16 svn.r378c4104 for OlexSys, GUI svn.r6928)
;
_audit_update_record
;
2024-05-02 deposited with the CCDC.	2024-07-23 downloaded from the CCDC.
;
_cell_angle_alpha 90
_cell_angle_beta 110.53(3)
_cell_angle_gamma 90
_cell_formula_units_Z 4
_cell_length_a 13.750(3)
_cell_length_b 9.663(2)
_cell_length_c 13.387(3)
_cell_measurement_reflns_used 458
_cell_measurement_temperature 293
_cell_measurement_theta_max 27.38
_cell_measurement_theta_min 3.16
_cell_volume 1665.7(7)
_computing_molecular_graphics 'Olex2 1.5 (Dolomanov et al., 2009)'
_computing_publication_material 'Olex2 1.5 (Dolomanov et al., 2009)'
_computing_structure_refinement 'XL  (Sheldrick, 2008)'
_diffrn_ambient_temperature 293(2)
_diffrn_detector_area_resol_mean 16.0026
_diffrn_measured_fraction_theta_full 1.000
_diffrn_measured_fraction_theta_max 0.915
_diffrn_measurement_device_type 'SuperNova, Single source at offset/far, Eos'
_diffrn_measurement_method '\w scans'
_diffrn_radiation_type MoK\a
_diffrn_radiation_wavelength 0.71073
_diffrn_reflns_av_R_equivalents 0.0247
_diffrn_reflns_av_unetI/netI 0.0455
_diffrn_reflns_Laue_measured_fraction_full 1.000
_diffrn_reflns_Laue_measured_fraction_max 0.915
_diffrn_reflns_limit_h_max 20
_diffrn_reflns_limit_h_min -20
_diffrn_reflns_limit_k_max 14
_diffrn_reflns_limit_k_min -14
_diffrn_reflns_limit_l_max 19
_diffrn_reflns_limit_l_min -18
_diffrn_reflns_number 4850
_diffrn_reflns_point_group_measured_fraction_full 0.694
_diffrn_reflns_point_group_measured_fraction_max 0.589
_diffrn_reflns_theta_full 25.242
_diffrn_reflns_theta_max 32.367
_diffrn_reflns_theta_min 2.635
_diffrn_source 'micro-focus sealed X-ray tube'
_exptl_absorpt_coefficient_mu 1.201
_exptl_absorpt_correction_T_max 1.00
_exptl_absorpt_correction_T_min 0.91
_exptl_absorpt_correction_type multi-scan
_exptl_absorpt_process_details
;
CrysAlisPro 1.171.42.49 (Rigaku Oxford Diffraction, 2022)
Empirical absorption correction using spherical harmonics,
implemented in SCALE3 ABSPACK scaling algorithm.
;
_exptl_crystal_colour yellow
_exptl_crystal_density_diffrn 1.607
_exptl_crystal_description plate
_exptl_crystal_F_000 832
_exptl_crystal_size_max 0.261
_exptl_crystal_size_mid 0.186
_exptl_crystal_size_min 0.149
_refine_diff_density_max 0.563
_refine_diff_density_min -0.374
_refine_diff_density_rms 0.065
_refine_ls_abs_structure_details
;
 Classical Flack method preferred over Parsons because s.u. lower.
;
_refine_ls_abs_structure_Flack 0.29(5)
_refine_ls_extinction_method none
_refine_ls_goodness_of_fit_ref 1.062
_refine_ls_hydrogen_treatment constr
_refine_ls_matrix_type full
_refine_ls_number_parameters 301
_refine_ls_number_reflns 3522
_refine_ls_number_restraints 120
_refine_ls_restrained_S_all 1.068
_refine_ls_R_factor_all 0.0619
_refine_ls_R_factor_gt 0.0427
_refine_ls_shift/su_max 0.000
_refine_ls_shift/su_mean 0.000
_refine_ls_structure_factor_coef Fsqd
_refine_ls_weighting_details 'w=1/[\s^2^(Fo^2^)+(0.0290P)^2^+0.6688P] where P=(Fo^2^+2Fc^2^)/3'
_refine_ls_weighting_scheme calc
_refine_ls_wR_factor_gt 0.0805
_refine_ls_wR_factor_ref 0.0947
_reflns_Friedel_coverage 0.286
_reflns_Friedel_fraction_full 0.387
_reflns_Friedel_fraction_max 0.263
_reflns_number_gt 2686
_reflns_number_total 3522
_reflns_threshold_expression 'I > 2\s(I)'
_cod_data_source_file d4cc02898h2.cif
_cod_data_source_block Ni-diONO-293K-I
_cod_depositor_comments 'Adding full bibliography for 7133389--7133407.cif.'
_cod_database_code 7133394
_shelx_shelxl_version_number 2018/3
_shelx_space_group_comment
;
The symmetry employed for this shelxl refinement is uniquely defined
by the following loop, which should always be used as a source of
symmetry information in preference to the above space-group names.
They are only intended as comments.
;
_olex2_refinement_description
;
1. Fixed Uiso
 At 1.2 times of:
  All C(H) groups, All C(H,H) groups
2. Shared sites
{C7A, C7B}
{C9A, C9B}
3. Restrained distances
 Ni1-O3A \\sim Ni1-O3B
 with sigma of 0.02
 O3A-N2A \\sim O3B-N2B
 with sigma of 0.02
 O4A-N2A \\sim O4B-N2B
 with sigma of 0.02
 Ni1-N2A \\sim Ni1-N2B
 with sigma of 0.04
 O3A-O4A \\sim O3B-O4B
 with sigma of 0.04
 Ni1-O1A \\sim Ni1-O1B
 with sigma of 0.02
 O1A-N1A \\sim O1B-N1B
 with sigma of 0.02
 O2A-N1A \\sim O2B-N1B
 with sigma of 0.02
 Ni1-N1A \\sim Ni1-N1B
 with sigma of 0.04
 O1A-O2A \\sim O1B-O2B
 with sigma of 0.04
4. Uiso/Uaniso restraints and constraints
O3A \\sim O3B: within 2A with sigma of 0.001 and sigma for terminal atoms of
0.002 within 2A
N2B \\sim N2A: within 2A with sigma of 0.001 and sigma for terminal atoms of
0.002 within 2A
O4B \\sim O4A: within 2A with sigma of 0.001 and sigma for terminal atoms of
0.002 within 2A
O1A \\sim O1B: within 2A with sigma of 0.001 and sigma for terminal atoms of
0.002 within 2A
N1B \\sim N1A: within 2A with sigma of 0.001 and sigma for terminal atoms of
0.002 within 2A
O2B \\sim O2A: within 2A with sigma of 0.001 and sigma for terminal atoms of
0.002 within 2A
Uanis(O1A) \\sim Ueq, Uanis(O2A) \\sim Ueq, Uanis(N1A) \\sim Ueq: with sigma of
0.01 and sigma for terminal atoms of 0.02
Uanis(O3A) \\sim Ueq, Uanis(O4A) \\sim Ueq, Uanis(N2A) \\sim Ueq: with sigma of
0.01 and sigma for terminal atoms of 0.02
Uanis(O3B) \\sim Ueq, Uanis(N2B) \\sim Ueq, Uanis(O4B) \\sim Ueq: with sigma of
0.001 and sigma for terminal atoms of 0.002
Uanis(O1B) \\sim Ueq, Uanis(N1B) \\sim Ueq, Uanis(O2B) \\sim Ueq: with sigma of
0.001 and sigma for terminal atoms of 0.002
Uanis(C7A) = Uanis(C7B)
Uanis(C9A) = Uanis(C9B)
5. Others
 Sof(C7B)=Sof(H7BA)=Sof(H7BB)=Sof(C8B)=Sof(H8BA)=Sof(H8BB)=Sof(C9B)=Sof(H9BA)=
 Sof(H9BB)=1-FVAR(1)
 Sof(C7A)=Sof(H7AA)=Sof(H7AB)=Sof(C8A)=Sof(H8AA)=Sof(H8AB)=Sof(C9A)=Sof(H9AA)=
 Sof(H9AB)=FVAR(1)
 Sof(O3B)=Sof(O4B)=Sof(N2B)=1-FVAR(2)
 Sof(O3A)=Sof(O4A)=Sof(N2A)=FVAR(2)
 Sof(O1B)=Sof(O2B)=Sof(N1B)=1-FVAR(3)
 Sof(O1A)=Sof(O2A)=Sof(N1A)=FVAR(3)
6.a Secondary CH2 refined with riding coordinates:
 C7A(H7AA,H7AB), C8A(H8AA,H8AB), C9A(H9AA,H9AB), C7B(H7BA,H7BB), C8B(H8BA,
 H8BB), C9B(H9BA,H9BB)
6.b Aromatic/amide H refined with riding coordinates:
 C1(H1), C2(H2), C3(H3), C4(H4), C6(H6), C10(H10), C12(H12), C13(H13),
 C14(H14), C15(H15)
;
_olex2_date_sample_data_collection 2023-01-18
_olex2_submission_special_instructions 'No special instructions were received'

loop_
_space_group_symop_operation_xyz
'x, y, z'
'x, -y, z+1/2'
'x+1/2, y+1/2, z'
'x+1/2, -y+1/2, z+1/2'

loop_
_atom_site_label
_atom_site_type_symbol
_atom_site_fract_x
_atom_site_fract_y
_atom_site_fract_z
_atom_site_U_iso_or_equiv
_atom_site_adp_type
_atom_site_occupancy
_atom_site_site_symmetry_order
_atom_site_calc_flag
_atom_site_refinement_flags_posn
_atom_site_refinement_flags_adp
_atom_site_refinement_flags_occupancy
_atom_site_disorder_assembly
_atom_site_disorder_group
Ni1 Ni 0.50092(18) 0.29079(5) 0.25779(16) 0.03541(14) Uani 1 1 d D . . . .
O1A O 0.3652(8) 0.2668(10) 0.2904(6) 0.0423(19) Uani 0.919(8) 1 d D U P A 3
O2A O 0.2611(9) 0.3246(14) 0.3643(8) 0.066(3) Uani 0.919(8) 1 d D U P A 3
N1A N 0.3425(8) 0.3407(10) 0.3507(7) 0.049(2) Uani 0.919(8) 1 d D U P A 3
O1B O 0.358(2) 0.319(5) 0.275(4) 0.043(2) Uani 0.081(8) 1 d D U P A 4
O2B O 0.246(4) 0.262(7) 0.339(5) 0.069(3) Uani 0.081(8) 1 d D U P A 4
N1B N 0.320(4) 0.233(5) 0.315(5) 0.050(2) Uani 0.081(8) 1 d D U P A 4
O3A O 0.6367(8) 0.2668(10) 0.2254(7) 0.049(2) Uani 0.935(6) 1 d D U P A 5
O4A O 0.7428(9) 0.3312(14) 0.1546(8) 0.068(3) Uani 0.935(6) 1 d D U P A 5
N2A N 0.6615(8) 0.3625(10) 0.1709(7) 0.056(2) Uani 0.935(6) 1 d D U P A 5
O3B O 0.625(3) 0.359(5) 0.217(4) 0.049(2) Uani 0.065(6) 1 d D U P A 6
O4B O 0.692(5) 0.177(6) 0.218(5) 0.071(3) Uani 0.065(6) 1 d D U P A 6
N2B N 0.650(5) 0.276(7) 0.154(4) 0.057(2) Uani 0.065(6) 1 d D U P A 6
N3 N 0.4256(7) 0.1602(11) 0.1229(6) 0.035(2) Uani 1 1 d . . . . .
N4 N 0.4384(8) 0.4375(10) 0.1397(6) 0.035(2) Uani 1 1 d . . . . .
N5 N 0.5608(9) 0.4370(10) 0.3718(7) 0.045(2) Uani 1 1 d . . . . .
N6 N 0.5732(7) 0.1661(12) 0.3918(7) 0.038(2) Uani 1 1 d . . . . .
C1 C 0.4175(10) 0.0262(13) 0.1153(8) 0.047(3) Uani 1 1 d . . . . .
H1 H 0.442968 -0.027363 0.176741 0.056 Uiso 1 1 calc R U . . .
C2 C 0.3715(10) -0.0385(13) 0.0173(9) 0.052(3) Uani 1 1 d . . . . .
H2 H 0.364689 -0.134260 0.012816 0.063 Uiso 1 1 calc R U . . .
C3 C 0.3349(9) 0.0454(15) -0.0768(8) 0.054(3) Uani 1 1 d . . . . .
H3 H 0.305048 0.005176 -0.143759 0.064 Uiso 1 1 calc R U . . .
C4 C 0.3440(10) 0.1759(16) -0.0669(9) 0.046(3) Uani 1 1 d . . . . .
H4 H 0.320924 0.232130 -0.126984 0.055 Uiso 1 1 calc R U . . .
C5 C 0.3879(8) 0.2343(11) 0.0325(7) 0.037(2) Uani 1 1 d . . . . .
C6 C 0.3952(8) 0.3866(12) 0.0457(6) 0.041(3) Uani 1 1 d . . . . .
H6 H 0.368946 0.444551 -0.013155 0.049 Uiso 1 1 calc R U . . .
C7A C 0.4475(12) 0.5887(11) 0.1601(10) 0.057(3) Uani 0.55(3) 1 d . . P B 1
H7AA H 0.506149 0.623141 0.143153 0.069 Uiso 0.55(3) 1 calc R U P B 1
H7AB H 0.385538 0.633347 0.112120 0.069 Uiso 0.55(3) 1 calc R U P B 1
C8A C 0.4609(18) 0.6285(18) 0.2687(15) 0.063(8) Uani 0.55(3) 1 d . . P B 1
H8AA H 0.401172 0.594215 0.283708 0.075 Uiso 0.55(3) 1 calc R U P B 1
H8AB H 0.457930 0.728751 0.270440 0.075 Uiso 0.55(3) 1 calc R U P B 1
C9A C 0.5558(11) 0.5846(14) 0.3593(10) 0.059(3) Uani 0.55(3) 1 d . . P B 1
H9AA H 0.617200 0.616743 0.346402 0.070 Uiso 0.55(3) 1 calc R U P B 1
H9AB H 0.555248 0.627007 0.424740 0.070 Uiso 0.55(3) 1 calc R U P B 1
C7B C 0.4475(12) 0.5887(11) 0.1601(10) 0.057(3) Uani 0.45(3) 1 d . . P B 2
H7BA H 0.387740 0.620070 0.176401 0.069 Uiso 0.45(3) 1 calc R U P B 2
H7BB H 0.446751 0.635884 0.095877 0.069 Uiso 0.45(3) 1 calc R U P B 2
C8B C 0.5456(15) 0.628(2) 0.2512(16) 0.043(7) Uani 0.45(3) 1 d . . P B 2
H8BA H 0.604117 0.589798 0.235732 0.052 Uiso 0.45(3) 1 calc R U P B 2
H8BB H 0.552099 0.727666 0.251384 0.052 Uiso 0.45(3) 1 calc R U P B 2
C9B C 0.5558(11) 0.5846(14) 0.3593(10) 0.059(3) Uani 0.45(3) 1 d . . P B 2
H9BA H 0.618242 0.625242 0.409747 0.070 Uiso 0.45(3) 1 calc R U P B 2
H9BB H 0.496974 0.619299 0.375738 0.070 Uiso 0.45(3) 1 calc R U P B 2
C10 C 0.6034(8) 0.3919(11) 0.4627(7) 0.047(3) Uani 1 1 d . . . . .
H10 H 0.630769 0.453133 0.519202 0.056 Uiso 1 1 calc R U . . .
C11 C 0.6114(7) 0.2450(13) 0.4822(6) 0.039(2) Uani 1 1 d . . . . .
C12 C 0.6568(9) 0.1856(15) 0.5822(8) 0.046(3) Uani 1 1 d . . . . .
H12 H 0.682445 0.239999 0.643095 0.055 Uiso 1 1 calc R U . . .
C13 C 0.6630(9) 0.0327(13) 0.5887(9) 0.047(2) Uani 1 1 d . . . . .
H13 H 0.689691 -0.011072 0.654619 0.056 Uiso 1 1 calc R U . . .
C14 C 0.6308(10) -0.0394(14) 0.5014(8) 0.056(4) Uani 1 1 d . . . . .
H14 H 0.636116 -0.135403 0.503848 0.067 Uiso 1 1 calc R U . . .
C15 C 0.5884(9) 0.0285(13) 0.4043(9) 0.050(3) Uani 1 1 d . . . . .
H15 H 0.568951 -0.025400 0.342827 0.060 Uiso 1 1 calc R U . . .

loop_
_atom_site_aniso_label
_atom_site_aniso_U_11
_atom_site_aniso_U_22
_atom_site_aniso_U_33
_atom_site_aniso_U_23
_atom_site_aniso_U_13
_atom_site_aniso_U_12
Ni1 0.0405(2) 0.0326(3) 0.0311(2) -0.0008(7) 0.00998(17) -0.0003(9)
O1A 0.042(2) 0.044(2) 0.042(2) -0.0033(14) 0.0166(15) -0.0007(13)
O2A 0.063(4) 0.078(4) 0.070(4) 0.000(2) 0.038(3) 0.003(3)
N1A 0.051(2) 0.051(3) 0.049(2) -0.0057(15) 0.0218(16) -0.0010(15)
O1B 0.043(2) 0.043(2) 0.042(2) -0.0016(11) 0.0157(12) -0.0003(11)
O2B 0.067(4) 0.075(4) 0.071(4) 0.000(2) 0.030(2) 0.001(2)
N1B 0.051(2) 0.051(2) 0.050(2) -0.0028(11) 0.0195(13) -0.0005(11)
O3A 0.049(2) 0.050(2) 0.049(2) 0.0037(14) 0.0187(16) 0.0009(14)
O4A 0.063(4) 0.081(4) 0.071(3) 0.003(2) 0.037(3) -0.005(3)
N2A 0.057(3) 0.060(3) 0.055(3) 0.0049(15) 0.0248(16) 0.0011(15)
O3B 0.049(2) 0.050(2) 0.049(2) 0.0018(11) 0.0179(13) 0.0005(11)
O4B 0.068(4) 0.077(4) 0.072(4) 0.001(2) 0.030(2) -0.002(2)
N2B 0.058(3) 0.059(3) 0.056(3) 0.0024(11) 0.0221(13) 0.0005(11)
N3 0.042(5) 0.035(5) 0.024(3) -0.001(4) 0.010(3) -0.002(4)
N4 0.039(4) 0.035(5) 0.033(3) 0.007(4) 0.015(3) 0.005(4)
N5 0.050(5) 0.034(5) 0.049(4) -0.005(4) 0.015(4) 0.000(5)
N6 0.038(5) 0.038(5) 0.036(4) -0.006(4) 0.010(4) 0.002(4)
C1 0.064(7) 0.040(5) 0.032(4) -0.009(4) 0.010(4) -0.004(5)
C2 0.063(8) 0.036(6) 0.051(6) 0.002(5) 0.012(6) -0.006(6)
C3 0.048(5) 0.082(9) 0.026(4) -0.005(5) 0.006(4) -0.018(6)
C4 0.045(7) 0.055(6) 0.036(5) 0.001(5) 0.012(5) 0.000(6)
C5 0.039(5) 0.030(4) 0.049(4) -0.004(4) 0.023(4) 0.000(4)
C6 0.041(5) 0.060(6) 0.019(3) 0.001(4) 0.006(3) 0.005(5)
C7A 0.080(9) 0.022(5) 0.064(7) 0.016(5) 0.019(6) 0.007(5)
C8A 0.11(2) 0.022(7) 0.055(11) -0.010(7) 0.027(10) 0.003(9)
C9A 0.063(7) 0.052(7) 0.063(6) 0.000(6) 0.027(6) -0.006(6)
C7B 0.080(9) 0.022(5) 0.064(7) 0.016(5) 0.019(6) 0.007(5)
C8B 0.044(11) 0.028(9) 0.065(14) -0.020(9) 0.029(9) -0.011(8)
C9B 0.063(7) 0.052(7) 0.063(6) 0.000(6) 0.027(6) -0.006(6)
C10 0.051(6) 0.035(5) 0.054(5) -0.023(4) 0.019(4) -0.007(5)
C11 0.028(4) 0.064(6) 0.019(3) -0.010(4) 0.002(3) 0.000(4)
C12 0.041(6) 0.066(7) 0.023(4) -0.002(4) 0.003(4) 0.011(6)
C13 0.048(5) 0.043(5) 0.048(5) 0.009(4) 0.014(4) 0.002(4)
C14 0.060(8) 0.056(7) 0.044(5) 0.022(5) 0.008(5) 0.013(6)
C15 0.048(6) 0.042(6) 0.050(5) -0.012(5) 0.005(4) 0.005(5)

loop_
_atom_type_symbol
_atom_type_description
_atom_type_scat_dispersion_real
_atom_type_scat_dispersion_imag
_atom_type_scat_source
C C 0.0033 0.0016 'International Tables Vol C Tables 4.2.6.8 and 6.1.1.4'
H H 0.0000 0.0000 'International Tables Vol C Tables 4.2.6.8 and 6.1.1.4'
N N 0.0061 0.0033 'International Tables Vol C Tables 4.2.6.8 and 6.1.1.4'
Ni Ni 0.3393 1.1124 'International Tables Vol C Tables 4.2.6.8 and 6.1.1.4'
O O 0.0106 0.0060 'International Tables Vol C Tables 4.2.6.8 and 6.1.1.4'

loop_
_geom_angle_atom_site_label_1
_geom_angle_atom_site_label_2
_geom_angle_atom_site_label_3
_geom_angle
_geom_angle_site_symmetry_1
_geom_angle_site_symmetry_3
_geom_angle_publ_flag
O1A Ni1 N3 84.7(4) . . ?
O1A Ni1 N6 87.0(4) . . ?
O1B Ni1 N3 88.4(16) . . ?
O1B Ni1 N6 99.6(13) . . ?
O3A Ni1 N3 87.9(4) . . ?
O3A Ni1 N4 94.6(4) . . ?
O3A Ni1 N6 85.6(4) . . ?
O3B Ni1 N3 99.4(15) . . ?
O3B Ni1 N6 102.8(16) . . ?
N4 Ni1 O1A 94.2(4) . . ?
N4 Ni1 O1B 80.6(13) . . ?
N4 Ni1 O3B 74.9(16) . . ?
N4 Ni1 N3 79.2(4) . . ?
N4 Ni1 N6 171.9(4) . . ?
N5 Ni1 O1A 94.4(4) . . ?
N5 Ni1 O1B 88.7(15) . . ?
N5 Ni1 O3A 94.4(4) . . ?
N5 Ni1 O3B 79.8(15) . . ?
N5 Ni1 N3 171.7(4) . . ?
N5 Ni1 N4 92.75(13) . . ?
N5 Ni1 N6 79.1(4) . . ?
N6 Ni1 N3 108.99(12) . . ?
N1A O1A Ni1 122.8(8) . . ?
O1A N1A O2A 120.0(12) . . ?
N1B O1B Ni1 122(3) . . ?
O2B N1B O1B 120(4) . . ?
N2A O3A Ni1 118.2(8) . . ?
O4A N2A O3A 110.7(11) . . ?
N2B O3B Ni1 114(3) . . ?
O4B N2B O3B 101(3) . . ?
C1 N3 Ni1 130.8(8) . . ?
C1 N3 C5 117.7(10) . . ?
C5 N3 Ni1 111.3(8) . . ?
C6 N4 Ni1 114.2(8) . . ?
C6 N4 C7A 122.5(10) . . ?
C6 N4 C7B 122.5(10) . . ?
C7A N4 Ni1 123.2(7) . . ?
C7B N4 Ni1 123.2(7) . . ?
C9A N5 Ni1 127.9(9) . . ?
C9B N5 Ni1 127.9(9) . . ?
C10 N5 Ni1 115.1(8) . . ?
C10 N5 C9A 117.0(10) . . ?
C10 N5 C9B 117.0(10) . . ?
C11 N6 Ni1 110.8(8) . . ?
C15 N6 Ni1 132.7(8) . . ?
C15 N6 C11 116.5(10) . . ?
N3 C1 H1 119.3 . . ?
N3 C1 C2 121.3(11) . . ?
C2 C1 H1 119.3 . . ?
C1 C2 H2 120.7 . . ?
C1 C2 C3 118.6(12) . . ?
C3 C2 H2 120.7 . . ?
C2 C3 H3 120.7 . . ?
C4 C3 C2 118.6(11) . . ?
C4 C3 H3 120.7 . . ?
C3 C4 H4 119.9 . . ?
C3 C4 C5 120.2(12) . . ?
C5 C4 H4 119.9 . . ?
N3 C5 C4 123.5(11) . . ?
N3 C5 C6 115.7(8) . . ?
C4 C5 C6 120.8(9) . . ?
N4 C6 C5 119.0(9) . . ?
N4 C6 H6 120.5 . . ?
C5 C6 H6 120.5 . . ?
N4 C7A H7AA 108.6 . . ?
N4 C7A H7AB 108.6 . . ?
H7AA C7A H7AB 107.6 . . ?
C8A C7A N4 114.7(11) . . ?
C8A C7A H7AA 108.6 . . ?
C8A C7A H7AB 108.6 . . ?
C7A C8A H8AA 107.3 . . ?
C7A C8A H8AB 107.3 . . ?
C7A C8A C9A 120.3(15) . . ?
H8AA C8A H8AB 106.9 . . ?
C9A C8A H8AA 107.3 . . ?
C9A C8A H8AB 107.3 . . ?
N5 C9A C8A 111.6(12) . . ?
N5 C9A H9AA 109.3 . . ?
N5 C9A H9AB 109.3 . . ?
C8A C9A H9AA 109.3 . . ?
C8A C9A H9AB 109.3 . . ?
H9AA C9A H9AB 108.0 . . ?
N4 C7B H7BA 109.0 . . ?
N4 C7B H7BB 109.0 . . ?
N4 C7B C8B 112.8(12) . . ?
H7BA C7B H7BB 107.8 . . ?
C8B C7B H7BA 109.0 . . ?
C8B C7B H7BB 109.0 . . ?
C7B C8B H8BA 107.7 . . ?
C7B C8B H8BB 107.7 . . ?
H8BA C8B H8BB 107.1 . . ?
C9B C8B C7B 118.3(15) . . ?
C9B C8B H8BA 107.7 . . ?
C9B C8B H8BB 107.7 . . ?
N5 C9B C8B 112.5(13) . . ?
N5 C9B H9BA 109.1 . . ?
N5 C9B H9BB 109.1 . . ?
C8B C9B H9BA 109.1 . . ?
C8B C9B H9BB 109.1 . . ?
H9BA C9B H9BB 107.8 . . ?
N5 C10 H10 119.7 . . ?
N5 C10 C11 120.5(9) . . ?
C11 C10 H10 119.7 . . ?
N6 C11 C10 114.0(8) . . ?
N6 C11 C12 121.7(12) . . ?
C12 C11 C10 124.3(9) . . ?
C11 C12 H12 121.1 . . ?
C11 C12 C13 117.9(11) . . ?
C13 C12 H12 121.1 . . ?
C12 C13 H13 120.4 . . ?
C14 C13 C12 119.2(11) . . ?
C14 C13 H13 120.4 . . ?
C13 C14 H14 120.4 . . ?
C13 C14 C15 119.2(13) . . ?
C15 C14 H14 120.4 . . ?
N6 C15 C14 125.3(11) . . ?
N6 C15 H15 117.3 . . ?
C14 C15 H15 117.3 . . ?

loop_
_geom_bond_atom_site_label_1
_geom_bond_atom_site_label_2
_geom_bond_distance
_geom_bond_site_symmetry_2
_geom_bond_publ_flag
Ni1 O1A 2.073(10) . ?
Ni1 O1B 2.08(2) . ?
Ni1 O3A 2.072(11) . ?
Ni1 O3B 2.07(2) . ?
Ni1 N3 2.148(9) . ?
Ni1 N4 2.072(9) . ?
Ni1 N5 2.030(10) . ?
Ni1 N6 2.100(10) . ?
O1A N1A 1.198(12) . ?
O2A N1A 1.205(14) . ?
O1B N1B 1.21(3) . ?
O2B N1B 1.20(3) . ?
O3A N2A 1.296(12) . ?
O4A N2A 1.249(14) . ?
O3B N2B 1.30(3) . ?
O4B N2B 1.27(3) . ?
N3 C1 1.300(16) . ?
N3 C5 1.344(14) . ?
N4 C6 1.286(12) . ?
N4 C7A 1.483(14) . ?
N4 C7B 1.483(14) . ?
N5 C9A 1.435(16) . ?
N5 C9B 1.435(16) . ?
N5 C10 1.230(14) . ?
N6 C11 1.369(13) . ?
N6 C15 1.347(16) . ?
C1 H1 0.9300 . ?
C1 C2 1.390(16) . ?
C2 H2 0.9300 . ?
C2 C3 1.433(16) . ?
C3 H3 0.9300 . ?
C3 C4 1.269(19) . ?
C4 H4 0.9300 . ?
C4 C5 1.374(15) . ?
C5 C6 1.481(16) . ?
C6 H6 0.9300 . ?
C7A H7AA 0.9700 . ?
C7A H7AB 0.9700 . ?
C7A C8A 1.45(2) . ?
C8A H8AA 0.9700 . ?
C8A H8AB 0.9700 . ?
C8A C9A 1.50(2) . ?
C9A H9AA 0.9700 . ?
C9A H9AB 0.9700 . ?
C7B H7BA 0.9700 . ?
C7B H7BB 0.9700 . ?
C7B C8B 1.52(2) . ?
C8B H8BA 0.9700 . ?
C8B H8BB 0.9700 . ?
C8B C9B 1.46(2) . ?
C9B H9BA 0.9700 . ?
C9B H9BB 0.9700 . ?
C10 H10 0.9300 . ?
C10 C11 1.441(16) . ?
C11 C12 1.387(14) . ?
C12 H12 0.9300 . ?
C12 C13 1.480(18) . ?
C13 H13 0.9300 . ?
C13 C14 1.298(17) . ?
C14 H14 0.9300 . ?
C14 C15 1.389(17) . ?
C15 H15 0.9300 . ?

loop_
_geom_torsion_atom_site_label_1
_geom_torsion_atom_site_label_2
_geom_torsion_atom_site_label_3
_geom_torsion_atom_site_label_4
_geom_torsion
_geom_torsion_site_symmetry_1
_geom_torsion_site_symmetry_2
_geom_torsion_site_symmetry_3
_geom_torsion_site_symmetry_4
_geom_torsion_publ_flag
Ni1 O1A N1A O2A 177.8(9) . . . . ?
Ni1 O1B N1B O2B 168(5) . . . . ?
Ni1 O3A N2A O4A -177.6(8) . . . . ?
Ni1 O3B N2B O4B -72(6) . . . . ?
Ni1 N3 C1 C2 -174.9(9) . . . . ?
Ni1 N3 C5 C4 174.2(10) . . . . ?
Ni1 N3 C5 C6 -6.4(13) . . . . ?
Ni1 N4 C6 C5 4.2(14) . . . . ?
Ni1 N4 C7A C8A -25.7(19) . . . . ?
Ni1 N4 C7B C8B 29.7(17) . . . . ?
Ni1 N5 C9A C8A 28.3(19) . . . . ?
Ni1 N5 C9B C8B -26.6(19) . . . . ?
Ni1 N5 C10 C11 2.0(16) . . . . ?
Ni1 N6 C11 C10 -6.5(13) . . . . ?
Ni1 N6 C11 C12 175.8(10) . . . . ?
Ni1 N6 C15 C14 -174.2(9) . . . . ?
N3 C1 C2 C3 1(2) . . . . ?
N3 C5 C6 N4 1.8(17) . . . . ?
N4 C7A C8A C9A 64(2) . . . . ?
N4 C7B C8B C9B -68(2) . . . . ?
N5 C10 C11 N6 3.3(18) . . . . ?
N5 C10 C11 C12 -179.0(11) . . . . ?
N6 C11 C12 C13 0(2) . . . . ?
C1 N3 C5 C4 -2(2) . . . . ?
C1 N3 C5 C6 177.7(11) . . . . ?
C1 C2 C3 C4 -1(2) . . . . ?
C2 C3 C4 C5 0(2) . . . . ?
C3 C4 C5 N3 2(2) . . . . ?
C3 C4 C5 C6 -177.6(11) . . . . ?
C4 C5 C6 N4 -178.8(11) . . . . ?
C5 N3 C1 C2 0(2) . . . . ?
C6 N4 C7A C8A 157.8(13) . . . . ?
C6 N4 C7B C8B -146.7(13) . . . . ?
C7A N4 C6 C5 -179.1(11) . . . . ?
C7A C8A C9A N5 -64(2) . . . . ?
C9A N5 C10 C11 179.8(12) . . . . ?
C7B N4 C6 C5 -179.1(11) . . . . ?
C7B C8B C9B N5 65(2) . . . . ?
C9B N5 C10 C11 179.8(12) . . . . ?
C10 N5 C9A C8A -149.2(13) . . . . ?
C10 N5 C9B C8B 155.9(13) . . . . ?
C10 C11 C12 C13 -177.4(10) . . . . ?
C11 N6 C15 C14 6(2) . . . . ?
C11 C12 C13 C14 3(2) . . . . ?
C12 C13 C14 C15 -2(2) . . . . ?
C13 C14 C15 N6 -3(2) . . . . ?
C15 N6 C11 C10 173.3(11) . . . . ?
C15 N6 C11 C12 -4.4(18) . . . . ?
